data_4345188
loop_
_publ_author_name
'Ayingone Mezui, Charyle S.'
'de Oliveira, Pedro'
'Teillout, Anne-Lucie'
'Marrot, J\'er\^ome'
'Berthet, Patrick'
'Lebrini, Mounim'
'Mbomekall\'e, Isra\"el M'

_publ_section_title
;
 Synthesis, Structure, and Magnetic Electrochemical Properties of a Family
 of Tungstoarsenates Containing Just Co(II) Centers or Both Co(II) and
 Fe(III) Centers.
;
_journal_issue 4
_journal_name_full 'Inorganic chemistry'
_journal_page_first 1999
_journal_page_last 2012
_journal_paper_doi 10.1021/acs.inorgchem.6b02593
_journal_volume 56
_journal_year 2017
_chemical_formula_sum 'As4 Co3 Na18 O154 W30'
_chemical_formula_weight 8869.79
_space_group_crystal_system monoclinic
_space_group_IT_number 14
_space_group_name_Hall '-P 2ybc'
_space_group_name_H-M_alt 'P 1 21/c 1'
_symmetry_space_group_name_Hall '-P 2ybc'
_symmetry_space_group_name_H-M 'P 1 21/c 1'
_audit_creation_method SHELXL-2014/7
_cell_angle_alpha 90
_cell_angle_beta 91.1700(10)
_cell_angle_gamma 90
_cell_formula_units_Z 2
_cell_length_a 17.0622(5)
_cell_length_b 15.0828(4)
_cell_length_c 32.0872(8)
_cell_measurement_reflns_used 9541
_cell_measurement_temperature 275(2)
_cell_measurement_theta_max 30.19
_cell_measurement_theta_min 2.23
_cell_volume 8255.8(4)
_computing_cell_refinement 'Bruker SAINT'
_computing_data_collection 'Bruker APEX2'
_computing_data_reduction 'Bruker SAINT'
_computing_molecular_graphics 'Bruker SHELXTL'
_computing_publication_material 'Bruker SHELXTL'
_computing_structure_refinement 'SHELXL-2014/7 (Sheldrick, 2014)'
_computing_structure_solution 'Bruker SHELXTL'
_diffrn_ambient_temperature 275(2)
_diffrn_measured_fraction_theta_full 0.995
_diffrn_measured_fraction_theta_max 0.989
_diffrn_measurement_device_type 'Bruker APEX-II CCD'
_diffrn_measurement_method 'phi and omega scans'
_diffrn_radiation_type MoK\a
_diffrn_radiation_wavelength 0.71073
_diffrn_reflns_av_R_equivalents 0.0560
_diffrn_reflns_av_unetI/netI 0.0432
_diffrn_reflns_Laue_measured_fraction_full 0.995
_diffrn_reflns_Laue_measured_fraction_max 0.989
_diffrn_reflns_limit_h_max 24
_diffrn_reflns_limit_h_min -24
_diffrn_reflns_limit_k_max 13
_diffrn_reflns_limit_k_min -21
_diffrn_reflns_limit_l_max 45
_diffrn_reflns_limit_l_min -45
_diffrn_reflns_number 144205
_diffrn_reflns_point_group_measured_fraction_full 0.995
_diffrn_reflns_point_group_measured_fraction_max 0.989
_diffrn_reflns_theta_full 25.242
_diffrn_reflns_theta_max 30.251
_diffrn_reflns_theta_min 1.194
_diffrn_source 'fine-focus sealed tube'
_exptl_absorpt_coefficient_mu 22.045
_exptl_absorpt_correction_type multi-scan
_exptl_absorpt_process_details 'SADABS (Sheldrick, V2004/1)'
_exptl_crystal_colour pink
_exptl_crystal_density_diffrn 3.568
_exptl_crystal_description parallelepiped
_exptl_crystal_F_000 7726
_exptl_crystal_size_max 0.250
_exptl_crystal_size_mid 0.200
_exptl_crystal_size_min 0.150
_exptl_transmission_factor_max 0.137
_exptl_transmission_factor_min 0.073
_refine_diff_density_max 13.931
_refine_diff_density_min -12.614
_refine_diff_density_rms 1.213
_refine_ls_extinction_method none
_refine_ls_goodness_of_fit_ref 1.058
_refine_ls_hydrogen_treatment undef
_refine_ls_matrix_type full
_refine_ls_number_parameters 915
_refine_ls_number_reflns 24383
_refine_ls_number_restraints 525
_refine_ls_restrained_S_all 1.051
_refine_ls_R_factor_all 0.0947
_refine_ls_R_factor_gt 0.0732
_refine_ls_shift/su_max 0.001
_refine_ls_shift/su_mean 0.000
_refine_ls_structure_factor_coef Fsqd
_refine_ls_weighting_details 'w=1/[\s^2^(Fo^2^)+(0.1085P)^2^+1041.1865P] where P=(Fo^2^+2Fc^2^)/3'
_refine_ls_weighting_scheme calc
_refine_ls_wR_factor_gt 0.1912
_refine_ls_wR_factor_ref 0.2209
_reflns_Friedel_coverage 0.000
_reflns_number_gt 19943
_reflns_number_total 24383
_reflns_threshold_expression 'I > 2\s(I)'
_cod_data_source_file ic6b02593_si_001.cif
_cod_data_source_block silv048
_cod_depositor_comments 'Adding full bibliography for 4345188.cif.'
_cod_database_code 4345188
_shelx_shelxl_version_number 2014/7
_shelx_space_group_comment
; 
The symmetry employed for this shelxl refinement is uniquely defined 
by the following loop, which should always be used as a source of 
symmetry information in preference to the above space-group names. 
They are only intended as comments. 
;
_shelx_estimated_absorpt_t_min 0.073
_shelx_estimated_absorpt_t_max 0.137
_exptl_absorpt_special_details 'Blessing, Acta Cryst. (1995) A51, 33-38'

loop_
_space_group_symop_operation_xyz
'x, y, z'
'-x, y+1/2, -z+1/2'
'-x, -y, -z'
'x, -y-1/2, z-1/2'

loop_
_atom_site_label
_atom_site_type_symbol
_atom_site_fract_x
_atom_site_fract_y
_atom_site_fract_z
_atom_site_U_iso_or_equiv
_atom_site_adp_type
_atom_site_occupancy
_atom_site_site_symmetry_order
_atom_site_calc_flag
_atom_site_refinement_flags_adp
_atom_site_refinement_flags_occupancy
W1 W 0.60190(4) 0.73079(6) 0.29655(2) 0.02180(16) Uani 1 1 d U .
W2 W 0.60311(4) 0.57059(5) 0.37159(2) 0.01919(15) Uani 1 1 d U .
W3 W 0.50025(4) 0.76108(5) 0.38513(3) 0.01989(15) Uani 1 1 d U .
W4 W 0.60736(4) 0.97463(4) 0.40326(2) 0.01163(10) Uani 1 1 d U .
W5 W 0.70896(4) 0.94428(5) 0.31586(2) 0.01439(13) Uani 1 1 d U .
W6 W 0.82031(4) 0.73432(5) 0.30079(2) 0.01329(10) Uani 1 1 d U .
W7 W 0.82144(4) 0.57775(4) 0.37505(2) 0.01061(10) Uani 1 1 d U .
W8 W 0.71037(4) 0.61178(4) 0.47235(2) 0.01158(13) Uani 1 1 d U .
W9 W 0.60738(4) 0.80095(5) 0.48562(2) 0.01329(10) Uani 1 1 d U .
W10 W 0.79058(3) 0.90471(4) 0.53607(2) 0.01061(10) Uani 1 1 d U .
W11 W 0.78791(3) 1.07971(4) 0.45536(2) 0.00941(12) Uani 1 1 d U .
W12 W 0.89057(4) 1.04918(4) 0.36857(2) 0.01163(10) Uani 1 1 d U .
W13 W 1.00342(4) 0.84443(5) 0.35220(2) 0.01151(13) Uani 1 1 d U .
W14 W 1.00530(3) 0.68582(4) 0.42581(2) 0.00975(12) Uani 1 1 d U .
W15 W 0.89488(3) 0.71934(4) 0.52170(2) 0.00831(12) Uani 1 1 d U .
As1 As 0.70796(9) 0.77080(10) 0.39109(5) 0.0081(3) Uiso 1 1 d . .
As2 As 0.90209(8) 0.88558(9) 0.44560(4) 0.0053(2) Uiso 1 1 d . .
Co1 Co 0.99873(12) 1.07551(14) 0.46490(6) 0.0083(4) Uani 1 1 d U .
Co2 Co 1.1006(3) 0.8960(3) 0.45150(13) 0.0244(8) Uani 0.5 1 d U P
Na2 Na 1.1006(3) 0.8960(3) 0.45150(13) 0.0244(8) Uani 0.5 1 d U P
O1 O 0.5667(10) 0.7246(12) 0.2458(5) 0.033(3) Uani 1 1 d U .
O2 O 0.7075(8) 0.7022(10) 0.2925(4) 0.022(2) Uani 1 1 d U .
O3 O 0.6289(8) 0.8513(10) 0.3025(4) 0.022(2) Uani 1 1 d U .
O4 O 0.5060(8) 0.7601(12) 0.3252(5) 0.030(3) Uani 1 1 d U .
O5 O 0.5893(11) 0.6093(10) 0.3151(5) 0.032(3) Uani 1 1 d U .
O6 O 0.6268(7) 0.7216(9) 0.3682(4) 0.0185(13) Uani 1 1 d U .
O7 O 0.5698(8) 0.4620(10) 0.3700(5) 0.0248(15) Uani 1 1 d U .
O8 O 0.6295(7) 0.5845(10) 0.4272(4) 0.0212(19) Uani 1 1 d U .
O9 O 0.7085(8) 0.5595(10) 0.3591(5) 0.024(2) Uani 1 1 d U .
O10 O 0.5044(8) 0.6339(10) 0.3826(5) 0.024(2) Uani 1 1 d U .
O11 O 0.4005(8) 0.7758(12) 0.3904(5) 0.031(3) Uani 1 1 d U .
O12 O 0.5361(7) 0.7561(9) 0.4404(4) 0.0195(15) Uani 1 1 d U .
O13 O 0.5382(8) 0.8787(10) 0.3826(5) 0.022(2) Uani 1 1 d U .
O14 O 0.5343(8) 1.0499(10) 0.4121(5) 0.025(3) Uani 1 1 d U .
O15 O 0.6065(8) 0.9048(9) 0.4534(4) 0.0180(15) Uani 1 1 d U .
O16 O 0.6921(7) 1.0353(9) 0.4220(4) 0.017(2) Uani 1 1 d U .
O17 O 0.6258(7) 1.0037(9) 0.3459(4) 0.0176(14) Uani 1 1 d U .
O18 O 0.7028(7) 0.8785(8) 0.3810(4) 0.0135(19) Uani 1 1 d U .
O19 O 0.6998(8) 0.9998(11) 0.2689(4) 0.026(3) Uani 1 1 d U .
O20 O 0.7867(7) 1.0077(9) 0.3404(4) 0.017(2) Uani 1 1 d U .
O21 O 0.7798(8) 0.8526(10) 0.3028(5) 0.0248(15) Uani 1 1 d U .
O22 O 0.8436(9) 0.7234(11) 0.2490(4) 0.025(3) Uani 1 1 d U .
O23 O 0.9123(7) 0.7706(8) 0.3230(4) 0.0147(13) Uani 1 1 d U .
O24 O 0.8346(7) 0.6111(9) 0.3176(4) 0.018(2) Uani 1 1 d U .
O25 O 0.7856(7) 0.7238(9) 0.3700(4) 0.0158(19) Uani 1 1 d U .
O26 O 0.9137(7) 0.6258(9) 0.3924(4) 0.017(2) Uani 1 1 d U .
O27 O 0.8463(7) 0.4670(9) 0.3720(4) 0.0195(15) Uani 1 1 d U .
O28 O 0.7810(7) 0.5838(9) 0.4297(4) 0.017(2) Uani 1 1 d U .
O29 O 0.6969(8) 0.5113(10) 0.4971(5) 0.0243(16) Uani 1 1 d U .
O30 O 0.7893(7) 0.6595(9) 0.5030(4) 0.016(2) Uani 1 1 d U .
O31 O 0.6279(7) 0.6776(8) 0.4997(4) 0.0153(19) Uani 1 1 d U .
O32 O 0.7026(7) 0.7496(9) 0.4418(4) 0.0141(19) Uani 1 1 d U .
O33 O 0.5342(8) 0.8219(10) 0.5206(5) 0.0243(16) Uani 1 1 d U .
O34 O 0.6922(7) 0.8398(8) 0.5153(4) 0.0147(19) Uani 1 1 d U .
O35 O 0.7412(8) 0.9411(9) 0.5795(4) 0.0180(15) Uani 1 1 d U .
O36 O 0.8838(7) 0.9544(9) 0.5440(4) 0.014(2) Uani 1 1 d U .
O37 O 0.7598(7) 0.9910(8) 0.4948(4) 0.0137(19) Uani 1 1 d U .
O38 O 0.8224(7) 0.7893(8) 0.5558(4) 0.0147(13) Uani 1 1 d U .
O39 O 0.8480(6) 0.8320(8) 0.4818(3) 0.0110(18) Uani 1 1 d U .
O40 O 0.7380(8) 1.1705(9) 0.4738(5) 0.022(3) Uani 1 1 d U .
O41 O 0.8837(7) 1.0978(8) 0.4791(4) 0.0170(14) Uani 1 1 d U .
O42 O 0.8201(7) 1.1226(8) 0.4020(4) 0.0143(19) Uani 1 1 d U .
O43 O 0.8458(6) 0.9619(8) 0.4214(4) 0.0107(18) Uani 1 1 d U .
O44 O 0.9091(9) 1.1219(9) 0.3288(4) 0.023(2) Uani 1 1 d U .
O45 O 0.9717(7) 1.0715(9) 0.4028(4) 0.014(2) Uani 1 1 d U .
O46 O 0.9307(7) 0.9399(8) 0.3472(4) 0.0137(19) Uani 1 1 d U .
O47 O 1.0515(8) 0.8481(11) 0.3059(5) 0.028(3) Uani 1 1 d U .
O48 O 1.0699(7) 0.9009(9) 0.3850(5) 0.021(2) Uani 1 1 d U .
O49 O 1.0348(7) 0.7258(9) 0.3709(4) 0.0176(14) Uani 1 1 d U .
O50 O 0.9334(6) 0.8109(8) 0.4105(3) 0.0102(18) Uani 1 1 d U .
O51 O 1.0527(8) 0.5855(9) 0.4262(4) 0.022(3) Uani 1 1 d U .
O52 O 1.0724(7) 0.7542(9) 0.4533(4) 0.0185(13) Uani 1 1 d U .
O53 O 0.9325(7) 0.6737(8) 0.4708(4) 0.0141(19) Uani 1 1 d U .
O54 O 0.9151(7) 0.6338(8) 0.5558(4) 0.0170(14) Uani 1 1 d U .
O55 O 0.9749(7) 0.7912(8) 0.5330(4) 0.014(2) Uani 1 1 d U .
O56 O 0.9800(7) 0.9353(8) 0.4698(3) 0.0108(17) Uani 1 1 d U .
O57 O 1.2076(19) 0.867(2) 0.4360(13) 0.033(7) Uani 0.5 1 d U P
Na1 Na 1.0241(5) 0.5592(6) 0.5888(3) 0.0289(17) Uani 1 1 d U .
Na3 Na 0.7190(7) 0.4018(7) 0.5483(4) 0.044(2) Uani 1 1 d U .
Na4 Na 0.3998(6) 1.0657(9) 0.4207(4) 0.046(3) Uani 1 1 d U .
Na5 Na 0.9650(10) 1.2761(9) 0.3346(4) 0.062(3) Uani 1 1 d U .
Na6 Na 0.7766(15) 1.030(2) 0.6371(8) 0.072(10) Uani 0.5 1 d U P
Na7 Na 0.9434(12) 1.1026(14) 0.2559(5) 0.036(3) Uani 0.5 1 d U P
Na8 Na 0.6079(7) 0.3958(8) 0.4466(4) 0.047(2) Uani 1 1 d U .
Na9 Na 0.707(2) 0.558(3) 0.6332(12) 0.037(5) Uani 0.25 1 d U P
O1W O 1.0741(10) 0.5192(11) 0.5233(5) 0.032(3) Uani 1 1 d U .
O2W O 1.0757(11) 0.7105(12) 0.5924(6) 0.039(4) Uani 1 1 d U .
O3W O 0.8158(12) 0.3497(13) 0.5014(6) 0.045(4) Uani 1 1 d U .
O4W O 1.0020(14) 0.7488(18) 0.2333(7) 0.061(6) Uani 1 1 d . .
O5W O 0.8010(16) 0.505(2) 0.5855(10) 0.029(4) Uani 0.5 1 d U P
O6W O 0.3988(12) 0.9491(16) 0.4732(7) 0.056(5) Uani 1 1 d U .
O7W O 0.9676(16) 0.5808(17) 0.6536(6) 0.062(6) Uani 1 1 d U .
O8W O 0.9001(14) 0.9528(17) 0.2530(8) 0.063(6) Uani 1 1 d U .
O9W O 0.7355(11) 0.3604(13) 0.4219(7) 0.045(3) Uani 1 1 d U .
O10W O 0.3703(14) 0.9624(19) 0.3645(8) 0.067(6) Uani 1 1 d U .
O11W O 0.6333(14) 0.2964(14) 0.5116(8) 0.056(4) Uani 1 1 d U .
O12W O 0.6999(18) 0.683(2) 0.5895(11) 0.032(6) Uani 0.5 1 d U P
O13W O 0.616(2) 0.468(3) 0.5872(13) 0.047(4) Uani 0.5 1 d U P
O14W O 0.9892(16) 1.087(2) 0.1898(7) 0.071(5) Uani 1 1 d U .
O15W O 0.7545(19) 0.2998(16) 0.6032(8) 0.073(6) Uani 1 1 d U .
O16W O 1.2434(19) 0.865(2) 0.4285(12) 0.029(6) Uani 0.5 1 d U P
O17W O 0.4857(12) 0.4346(18) 0.4691(9) 0.067(6) Uani 1 1 d U .
O18W O 1.080(3) 1.195(4) 0.3634(13) 0.071(5) Uani 0.5 1 d U P
O19W O 0.565(3) 0.256(3) 0.4189(15) 0.066(8) Uani 0.5 1 d U P
O20W O 0.702(3) 1.222(3) 0.3628(12) 0.051(11) Uani 0.5 1 d . P
O21W O 0.393(3) 1.181(3) 0.3708(14) 0.057(10) Uani 0.5 1 d U P
O22W O 0.874(4) 0.940(5) 0.660(2) 0.104(17) Uani 0.5 1 d U P
O23W O 0.799(3) 1.154(4) 0.2564(16) 0.074(11) Uani 0.5 1 d U P
O24W O 1.074(2) 1.029(3) 0.2623(14) 0.047(4) Uani 0.5 1 d U P
O25W O 1.279(5) 0.996(5) 0.233(2) 0.13(3) Uani 0.5 1 d . P
O26W O 0.837(5) 1.325(4) 0.307(2) 0.11(2) Uani 0.5 1 d U P
O27W O 0.717(4) 0.870(5) 0.695(2) 0.104(17) Uani 0.5 1 d . P
O28W O 0.807(5) 0.637(6) 0.681(2) 0.12(3) Uani 0.5 1 d U P

loop_
_atom_site_aniso_label
_atom_site_aniso_U_11
_atom_site_aniso_U_22
_atom_site_aniso_U_33
_atom_site_aniso_U_23
_atom_site_aniso_U_13
_atom_site_aniso_U_12
W1 0.0118(3) 0.0327(4) 0.0206(3) -0.0010(3) -0.0065(2) -0.0049(3)
W2 0.0085(3) 0.0245(3) 0.0244(4) -0.0025(3) -0.0034(2) -0.0055(3)
W3 0.0038(3) 0.0283(4) 0.0274(4) 0.0010(3) -0.0032(2) -0.0029(2)
W4 0.00339(18) 0.0180(2) 0.0135(2) 0.00264(16) 0.00058(14) 0.00087(15)
W5 0.0072(3) 0.0230(3) 0.0128(3) 0.0038(2) -0.0027(2) 0.0005(2)
W6 0.00575(19) 0.0224(2) 0.0119(2) -0.00112(16) 0.00245(15) -0.00059(16)
W7 0.00414(19) 0.0162(2) 0.0116(2) -0.00179(15) 0.00252(14) 0.00021(15)
W8 0.0042(3) 0.0165(3) 0.0142(3) 0.0018(2) 0.0017(2) -0.0025(2)
W9 0.00575(19) 0.0224(2) 0.0119(2) -0.00112(16) 0.00245(15) -0.00059(16)
W10 0.00414(19) 0.0162(2) 0.0116(2) -0.00179(15) 0.00252(14) 0.00021(15)
W11 0.0021(2) 0.0141(3) 0.0121(3) 0.0006(2) 0.00183(19) 0.0016(2)
W12 0.00339(18) 0.0180(2) 0.0135(2) 0.00264(16) 0.00058(14) 0.00087(15)
W13 0.0055(3) 0.0202(3) 0.0089(3) 0.0003(2) 0.00374(19) -0.0005(2)
W14 0.0022(2) 0.0150(3) 0.0121(3) -0.0006(2) 0.00195(19) 0.0018(2)
W15 0.0034(2) 0.0126(3) 0.0089(3) 0.0017(2) 0.00157(18) -0.00020(19)
Co1 0.0034(8) 0.0140(9) 0.0075(9) 0.0005(7) 0.0005(7) -0.0018(7)
Co2 0.028(2) 0.0253(18) 0.0194(18) 0.0001(15) -0.0031(15) -0.0055(15)
Na2 0.028(2) 0.0253(18) 0.0194(18) 0.0001(15) -0.0031(15) -0.0055(15)
O1 0.031(8) 0.048(9) 0.021(5) -0.002(5) -0.010(5) -0.007(7)
O2 0.010(4) 0.033(6) 0.024(6) -0.006(5) -0.004(4) 0.000(4)
O3 0.017(5) 0.027(5) 0.022(6) -0.002(4) -0.005(5) -0.002(4)
O4 0.011(5) 0.054(8) 0.026(5) 0.011(5) 0.000(4) 0.012(5)
O5 0.054(8) 0.025(5) 0.017(5) -0.006(4) 0.011(5) -0.002(5)
O6 0.009(3) 0.026(3) 0.020(3) 0.000(3) -0.003(3) -0.006(3)
O7 0.011(4) 0.024(3) 0.040(4) -0.004(3) 0.003(3) -0.005(3)
O8 0.006(4) 0.036(5) 0.022(4) -0.005(4) 0.002(3) -0.001(4)
O9 0.011(4) 0.033(6) 0.029(6) -0.013(5) 0.004(4) -0.006(4)
O10 0.012(5) 0.028(4) 0.031(6) -0.002(4) 0.003(4) -0.007(4)
O11 0.004(4) 0.053(9) 0.035(7) 0.003(7) -0.004(4) 0.001(5)
O12 0.010(3) 0.026(4) 0.023(4) -0.004(3) -0.001(3) -0.006(3)
O13 0.009(5) 0.027(5) 0.030(6) 0.004(4) -0.006(5) 0.000(4)
O14 0.013(5) 0.031(6) 0.032(7) 0.004(5) 0.008(5) 0.014(4)
O15 0.015(4) 0.024(4) 0.015(3) 0.000(3) 0.008(3) 0.004(3)
O16 0.008(4) 0.024(6) 0.020(5) -0.003(4) 0.000(4) -0.002(4)
O17 0.009(3) 0.028(4) 0.016(3) 0.003(3) 0.004(3) 0.005(3)
O18 0.003(4) 0.021(5) 0.016(4) -0.002(4) -0.002(3) 0.003(4)
O19 0.011(6) 0.042(7) 0.023(5) 0.011(5) -0.006(4) -0.001(5)
O20 0.007(4) 0.027(6) 0.017(5) 0.003(4) -0.004(4) 0.000(4)
O21 0.011(4) 0.024(3) 0.040(4) -0.004(3) 0.003(3) -0.005(3)
O22 0.027(7) 0.038(7) 0.010(4) -0.006(5) 0.001(4) -0.001(6)
O23 0.010(3) 0.021(3) 0.013(3) 0.001(3) 0.004(2) 0.003(2)
O24 0.014(5) 0.028(5) 0.011(4) -0.008(4) -0.001(4) 0.004(4)
O25 0.009(5) 0.024(5) 0.015(4) -0.006(4) 0.007(4) 0.004(4)
O26 0.007(4) 0.024(5) 0.020(5) -0.007(5) 0.003(3) 0.001(4)
O27 0.010(3) 0.026(4) 0.023(4) -0.004(3) -0.001(3) -0.006(3)
O28 0.007(4) 0.032(6) 0.012(4) 0.000(4) -0.001(3) 0.004(4)
O29 0.010(4) 0.033(4) 0.031(4) 0.008(3) 0.010(3) 0.004(3)
O30 0.011(4) 0.025(5) 0.013(5) -0.002(4) 0.004(3) 0.002(4)
O31 0.014(5) 0.017(4) 0.014(5) 0.000(4) 0.008(4) -0.003(4)
O32 0.007(4) 0.023(5) 0.012(5) 0.003(4) 0.004(3) -0.001(4)
O33 0.010(4) 0.033(4) 0.031(4) 0.008(3) 0.010(3) 0.004(3)
O34 0.005(4) 0.019(5) 0.020(5) 0.002(4) 0.003(3) 0.000(4)
O35 0.015(4) 0.024(4) 0.015(3) 0.000(3) 0.008(3) 0.004(3)
O36 0.007(4) 0.024(5) 0.011(5) -0.002(4) -0.001(4) -0.002(4)
O37 0.006(5) 0.017(4) 0.018(5) 0.001(4) 0.007(3) -0.001(4)
O38 0.010(3) 0.021(3) 0.013(3) 0.001(3) 0.004(2) 0.003(2)
O39 0.004(4) 0.023(5) 0.006(4) -0.001(3) 0.001(3) 0.005(4)
O40 0.023(6) 0.015(5) 0.029(7) -0.003(4) 0.003(5) 0.007(5)
O41 0.009(3) 0.018(4) 0.024(4) 0.007(3) 0.004(3) -0.004(3)
O42 0.009(5) 0.015(5) 0.020(5) 0.006(4) 0.006(4) 0.002(4)
O43 0.005(4) 0.013(4) 0.014(4) 0.004(3) 0.005(3) -0.003(3)
O44 0.031(6) 0.025(5) 0.014(5) 0.016(4) 0.003(4) 0.001(5)
O45 0.006(4) 0.023(5) 0.013(4) 0.001(4) -0.001(3) -0.003(4)
O46 0.007(4) 0.023(4) 0.011(5) 0.000(4) 0.004(4) 0.002(4)
O47 0.014(6) 0.041(8) 0.030(6) 0.006(5) 0.016(5) -0.001(5)
O48 0.008(5) 0.026(5) 0.029(5) 0.001(4) -0.003(4) -0.002(4)
O49 0.009(3) 0.028(4) 0.016(3) 0.003(3) 0.004(3) 0.005(3)
O50 0.003(4) 0.020(5) 0.008(4) 0.002(3) 0.003(3) 0.002(3)
O51 0.019(6) 0.023(5) 0.024(7) 0.000(5) 0.006(5) 0.012(5)
O52 0.009(3) 0.026(3) 0.020(3) 0.000(3) -0.003(3) -0.006(3)
O53 0.007(4) 0.020(5) 0.015(4) -0.001(4) 0.005(3) 0.004(4)
O54 0.009(3) 0.018(4) 0.024(4) 0.007(3) 0.004(3) -0.004(3)
O55 0.009(4) 0.017(5) 0.015(5) 0.004(4) -0.002(4) -0.001(4)
O56 0.008(4) 0.014(4) 0.010(4) 0.000(4) -0.004(4) -0.008(3)
O57 0.008(7) 0.025(12) 0.06(2) -0.003(13) -0.014(7) -0.002(6)
Na1 0.023(4) 0.036(4) 0.027(4) -0.002(3) -0.003(3) 0.011(3)
Na3 0.051(6) 0.038(5) 0.043(4) 0.013(3) 0.015(4) 0.006(4)
Na4 0.014(4) 0.066(7) 0.059(7) 0.008(5) 0.006(4) 0.006(4)
Na5 0.095(10) 0.050(6) 0.042(6) -0.002(5) 0.013(6) -0.022(6)
Na6 0.041(13) 0.12(2) 0.052(14) -0.057(15) -0.016(10) 0.024(14)
Na7 0.045(8) 0.045(9) 0.017(6) 0.005(6) 0.019(6) -0.005(7)
Na8 0.041(5) 0.043(5) 0.058(5) 0.008(4) 0.008(4) -0.002(4)
Na9 0.029(14) 0.053(12) 0.031(9) 0.017(7) 0.017(10) 0.012(12)
O1W 0.036(8) 0.031(7) 0.031(7) 0.006(6) 0.008(6) 0.007(6)
O2W 0.038(9) 0.037(7) 0.040(9) 0.002(6) -0.017(7) -0.005(7)
O3W 0.045(7) 0.044(9) 0.045(9) 0.006(7) 0.005(6) 0.016(7)
O4W 0.049(13) 0.086(18) 0.048(12) 0.000(12) 0.019(10) -0.010(12)
O5W 0.012(8) 0.044(10) 0.031(9) 0.023(7) 0.015(6) 0.015(7)
O6W 0.039(11) 0.069(14) 0.060(11) 0.011(9) 0.019(9) 0.004(10)
O7W 0.088(18) 0.074(15) 0.023(7) 0.004(9) 0.013(8) 0.001(12)
O8W 0.059(11) 0.069(11) 0.061(13) -0.023(9) 0.021(11) -0.029(11)
O9W 0.037(7) 0.040(8) 0.057(8) 0.001(6) 0.003(6) 0.007(6)
O10W 0.045(11) 0.083(15) 0.071(12) -0.011(11) -0.013(11) 0.019(11)
O11W 0.061(10) 0.040(7) 0.068(8) 0.013(5) 0.012(7) -0.002(7)
O12W 0.023(14) 0.035(8) 0.039(16) 0.010(10) 0.019(12) 0.002(9)
O13W 0.031(7) 0.049(10) 0.062(8) 0.013(7) 0.027(6) -0.014(6)
O14W 0.072(10) 0.116(17) 0.026(6) -0.005(7) 0.010(6) -0.026(9)
O15W 0.12(2) 0.047(9) 0.050(9) 0.021(8) 0.014(8) 0.016(10)
O16W 0.010(6) 0.028(13) 0.049(19) -0.003(12) -0.006(7) -0.003(6)
O17W 0.028(6) 0.086(15) 0.086(12) 0.032(11) 0.020(6) -0.010(7)
O18W 0.072(10) 0.116(17) 0.026(6) -0.005(7) 0.010(6) -0.026(9)
O19W 0.09(2) 0.047(8) 0.062(15) 0.018(8) 0.012(16) -0.045(15)
O20W 0.06(3) 0.06(2) 0.04(2) -0.004(17) -0.021(18) 0.04(2)
O21W 0.05(2) 0.078(16) 0.05(2) 0.015(14) -0.007(17) 0.025(17)
O22W 0.08(3) 0.13(4) 0.10(3) 0.05(3) -0.06(2) -0.02(2)
O23W 0.042(14) 0.12(3) 0.058(19) 0.01(2) -0.025(11) 0.015(18)
O24W 0.031(7) 0.049(10) 0.062(8) 0.013(7) 0.027(6) -0.014(6)
O25W 0.19(8) 0.11(5) 0.08(4) 0.07(4) 0.04(5) 0.07(5)
O26W 0.16(4) 0.06(3) 0.12(5) 0.00(3) 0.01(4) 0.08(4)
O27W 0.08(3) 0.13(4) 0.10(3) 0.05(3) -0.06(2) -0.02(2)
O28W 0.15(5) 0.15(6) 0.08(3) -0.04(3) -0.07(4) 0.03(4)

loop_
_atom_type_symbol
_atom_type_description
_atom_type_scat_dispersion_real
_atom_type_scat_dispersion_imag
_atom_type_scat_source
O O 0.0106 0.0060 'International Tables Vol C Tables 4.2.6.8 and 6.1.1.4'
Co Co 0.3494 0.9721 'International Tables Vol C Tables 4.2.6.8 and 6.1.1.4'
As As 0.0499 2.0058 'International Tables Vol C Tables 4.2.6.8 and 6.1.1.4'
W W -0.8490 6.8722 'International Tables Vol C Tables 4.2.6.8 and 6.1.1.4'
Na Na 0.0362 0.0249 'International Tables Vol C Tables 4.2.6.8 and 6.1.1.4'

loop_
_geom_angle_atom_site_label_1
_geom_angle_atom_site_label_2
_geom_angle_atom_site_label_3
_geom_angle
_geom_angle_site_symmetry_1
_geom_angle_site_symmetry_3
O1 W1 O2 103.8(7) . .
O1 W1 O3 103.1(7) . .
O2 W1 O3 89.7(6) . .
O1 W1 O5 101.6(8) . .
O2 W1 O5 85.2(7) . .
O3 W1 O5 155.3(6) . .
O1 W1 O4 100.3(7) . .
O2 W1 O4 155.8(6) . .
O3 W1 O4 86.5(7) . .
O5 W1 O4 88.3(7) . .
O1 W1 O6 168.2(7) . .
O2 W1 O6 84.2(5) . .
O3 W1 O6 85.3(5) . .
O5 W1 O6 70.1(6) . .
O4 W1 O6 71.7(5) . .
O7 W2 O8 102.1(7) . .
O7 W2 O9 103.1(7) . .
O8 W2 O9 90.1(6) . .
O7 W2 O5 103.1(7) . .
O8 W2 O5 154.8(7) . .
O9 W2 O5 85.6(7) . .
O7 W2 O10 100.5(6) . .
O8 W2 O10 87.9(6) . .
O9 W2 O10 156.2(6) . .
O5 W2 O10 86.2(7) . .
O7 W2 O6 170.0(6) . .
O8 W2 O6 83.9(6) . .
O9 W2 O6 84.7(6) . .
O5 W2 O6 71.0(6) . .
O10 W2 O6 71.5(5) . .
O7 W2 Na8 47.6(6) . .
O8 W2 Na8 55.2(5) . .
O9 W2 Na8 94.0(5) . .
O5 W2 Na8 149.8(5) . .
O10 W2 Na8 104.1(5) . .
O6 W2 Na8 139.1(4) . .
O11 W3 O12 102.5(7) . .
O11 W3 O13 102.9(7) . .
O12 W3 O13 88.4(6) . .
O11 W3 O10 99.7(7) . .
O12 W3 O10 89.3(6) . .
O13 W3 O10 157.2(6) . .
O11 W3 O4 99.8(7) . .
O12 W3 O4 157.8(6) . .
O13 W3 O4 86.5(7) . .
O10 W3 O4 87.0(7) . .
O11 W3 O6 168.9(7) . .
O12 W3 O6 85.6(5) . .
O13 W3 O6 84.8(5) . .
O10 W3 O6 72.4(5) . .
O4 W3 O6 72.4(5) . .
O14 W4 O16 101.0(7) . .
O14 W4 O17 98.1(6) . .
O16 W4 O17 93.3(6) . .
O14 W4 O15 101.9(6) . .
O16 W4 O15 91.1(6) . .
O17 W4 O15 158.3(6) . .
O14 W4 O13 96.3(7) . .
O16 W4 O13 162.5(6) . .
O17 W4 O13 87.4(6) . .
O15 W4 O13 82.3(6) . .
O14 W4 O18 171.5(6) . .
O16 W4 O18 81.7(5) . .
O17 W4 O18 73.6(5) . .
O15 W4 O18 86.1(5) . .
O13 W4 O18 81.7(5) . .
O19 W5 O20 100.2(6) . .
O19 W5 O21 102.0(7) . .
O20 W5 O21 91.0(6) . .
O19 W5 O17 98.9(6) . .
O20 W5 O17 94.3(6) . .
O21 W5 O17 157.1(6) . .
O19 W5 O3 95.9(6) . .
O20 W5 O3 163.6(6) . .
O21 W5 O3 82.9(6) . .
O17 W5 O3 85.9(6) . .
O19 W5 O18 171.4(6) . .
O20 W5 O18 83.0(5) . .
O21 W5 O18 85.9(6) . .
O17 W5 O18 72.8(5) . .
O3 W5 O18 81.4(5) . .
O22 W6 O23 101.2(6) . .
O22 W6 O21 102.2(7) . .
O23 W6 O21 90.9(6) . .
O22 W6 O24 98.4(6) . .
O23 W6 O24 94.4(5) . .
O21 W6 O24 157.3(6) . .
O22 W6 O2 95.0(6) . .
O23 W6 O2 163.6(6) . .
O21 W6 O2 83.3(6) . .
O24 W6 O2 85.4(6) . .
O22 W6 O25 170.5(6) . .
O23 W6 O25 83.0(5) . .
O21 W6 O25 86.1(6) . .
O24 W6 O25 72.7(5) . .
O2 W6 O25 81.2(5) . .
O27 W7 O26 101.0(6) . .
O27 W7 O28 101.1(6) . .
O26 W7 O28 91.5(6) . .
O27 W7 O24 99.4(6) . .
O26 W7 O24 94.2(6) . .
O28 W7 O24 157.2(5) . .
O27 W7 O9 95.1(6) . .
O26 W7 O9 163.7(6) . .
O28 W7 O9 83.0(6) . .
O24 W7 O9 85.5(6) . .
O27 W7 O25 172.6(5) . .
O26 W7 O25 82.3(5) . .
O28 W7 O25 85.3(5) . .
O24 W7 O25 73.6(5) . .
O9 W7 O25 81.9(5) . .
O27 W7 Na1 43.0(4) . 3_766
O26 W7 Na1 59.6(5) . 3_766
O28 W7 Na1 90.4(4) . 3_766
O24 W7 Na1 111.5(4) . 3_766
O9 W7 Na1 135.4(5) . 3_766
O25 W7 Na1 141.5(4) . 3_766
O29 W8 O30 101.8(7) . .
O29 W8 O28 103.3(6) . .
O30 W8 O28 90.2(5) . .
O29 W8 O31 97.8(6) . .
O30 W8 O31 95.1(5) . .
O28 W8 O31 156.7(5) . .
O29 W8 O8 93.2(7) . .
O30 W8 O8 164.6(6) . .
O28 W8 O8 82.7(5) . .
O31 W8 O8 86.4(5) . .
O29 W8 O32 168.8(5) . .
O30 W8 O32 84.7(5) . .
O28 W8 O32 85.7(5) . .
O31 W8 O32 72.3(5) . .
O8 W8 O32 81.1(5) . .
O33 W9 O34 100.3(7) . .
O33 W9 O15 101.9(6) . .
O34 W9 O15 91.0(6) . .
O33 W9 O31 98.9(6) . .
O34 W9 O31 92.8(5) . .
O15 W9 O31 157.8(5) . .
O33 W9 O12 95.6(7) . .
O34 W9 O12 163.9(5) . .
O15 W9 O12 83.4(6) . .
O31 W9 O12 87.1(6) . .
O33 W9 O32 170.9(6) . .
O34 W9 O32 82.2(5) . .
O15 W9 O32 86.7(5) . .
O31 W9 O32 72.2(5) . .
O12 W9 O32 82.5(5) . .
O33 W9 Na4 47.2(6) . 3_676
O34 W9 Na4 54.9(4) . 3_676
O15 W9 Na4 89.6(4) . 3_676
O31 W9 Na4 110.4(4) . 3_676
O12 W9 Na4 139.7(4) . 3_676
O32 W9 Na4 136.9(3) . 3_676
O35 W10 O36 101.6(6) . .
O35 W10 O37 102.1(6) . .
O36 W10 O37 92.5(5) . .
O35 W10 O38 99.2(6) . .
O36 W10 O38 95.1(6) . .
O37 W10 O38 155.4(5) . .
O35 W10 O34 90.2(6) . .
O36 W10 O34 168.1(5) . .
O37 W10 O34 83.6(5) . .
O38 W10 O34 84.2(5) . .
O35 W10 O39 169.8(6) . .
O36 W10 O39 85.2(5) . .
O37 W10 O39 85.2(5) . .
O38 W10 O39 72.3(5) . .
O34 W10 O39 83.4(4) . .
O35 W10 Na2 84.5(5) . 3_776
O36 W10 Na2 32.9(4) . 3_776
O37 W10 Na2 68.8(4) . 3_776
O38 W10 Na2 125.8(4) . 3_776
O34 W10 Na2 150.0(4) . 3_776
O39 W10 Na2 105.1(3) . 3_776
O35 W10 Na4 35.9(5) . 3_676
O36 W10 Na4 135.2(4) . 3_676
O37 W10 Na4 86.9(4) . 3_676
O38 W10 Na4 103.7(4) . 3_676
O34 W10 Na4 56.0(4) . 3_676
O39 W10 Na4 139.2(4) . 3_676
Na2 W10 Na4 109.1(2) 3_776 3_676
O40 W11 O41 100.6(7) . .
O40 W11 O37 101.3(6) . .
O41 W11 O37 93.6(5) . .
O40 W11 O42 101.0(6) . .
O41 W11 O42 93.0(5) . .
O37 W11 O42 155.1(5) . .
O40 W11 O16 92.6(6) . .
O41 W11 O16 166.8(6) . .
O37 W11 O16 84.8(5) . .
O42 W11 O16 83.3(5) . .
O40 W11 O43 171.7(6) . .
O41 W11 O43 85.6(5) . .
O37 W11 O43 83.7(4) . .
O42 W11 O43 72.9(5) . .
O16 W11 O43 81.2(5) . .
O40 W11 Na2 83.6(5) . 3_776
O41 W11 Na2 33.0(4) . 3_776
O37 W11 Na2 69.5(4) . 3_776
O42 W11 Na2 124.1(4) . 3_776
O16 W11 Na2 152.6(4) . 3_776
O43 W11 Na2 104.5(3) . 3_776
O44 W12 O45 100.7(7) . .
O44 W12 O46 102.2(6) . .
O45 W12 O46 95.9(5) . .
O44 W12 O42 99.8(6) . .
O45 W12 O42 91.9(6) . .
O46 W12 O42 154.8(5) . .
O44 W12 O20 92.2(6) . .
O45 W12 O20 166.9(5) . .
O46 W12 O20 83.9(5) . .
O42 W12 O20 83.2(5) . .
O44 W12 O43 170.7(6) . .
O45 W12 O43 85.3(5) . .
O46 W12 O43 84.1(5) . .
O42 W12 O43 72.7(4) . .
O20 W12 O43 81.6(5) . .
O47 W13 O48 100.9(7) . .
O47 W13 O46 103.0(6) . .
O48 W13 O46 95.5(6) . .
O47 W13 O49 99.3(7) . .
O48 W13 O49 95.2(6) . .
O46 W13 O49 152.8(5) . .
O47 W13 O23 89.6(6) . .
O48 W13 O23 169.3(6) . .
O46 W13 O23 83.7(5) . .
O49 W13 O23 81.3(5) . .
O47 W13 O50 168.6(6) . .
O48 W13 O50 87.7(5) . .
O46 W13 O50 83.4(5) . .
O49 W13 O50 72.1(5) . .
O23 W13 O50 81.7(4) . .
O51 W14 O52 102.2(7) . .
O51 W14 O53 102.8(6) . .
O52 W14 O53 95.9(6) . .
O51 W14 O49 98.6(6) . .
O52 W14 O49 95.4(6) . .
O53 W14 O49 153.0(5) . .
O51 W14 O26 88.2(6) . .
O52 W14 O26 169.6(6) . .
O53 W14 O26 81.7(5) . .
O49 W14 O26 82.7(5) . .
O51 W14 O50 167.2(6) . .
O52 W14 O50 88.0(5) . .
O53 W14 O50 83.6(5) . .
O49 W14 O50 72.4(5) . .
O26 W14 O50 81.7(5) . .
O54 W15 O55 100.7(6) . .
O54 W15 O53 102.0(6) . .
O55 W15 O53 97.2(6) . .
O54 W15 O38 99.7(6) . .
O55 W15 O38 92.8(6) . .
O53 W15 O38 153.9(5) . .
O54 W15 O30 91.1(6) . .
O55 W15 O30 167.5(5) . .
O53 W15 O30 84.3(5) . .
O38 W15 O30 81.0(5) . .
O54 W15 O39 170.3(5) . .
O55 W15 O39 85.3(5) . .
O53 W15 O39 84.6(5) . .
O38 W15 O39 72.2(5) . .
O30 W15 O39 82.5(5) . .
O18 As1 O25 112.3(6) . .
O18 As1 O32 112.0(6) . .
O25 As1 O32 112.2(6) . .
O18 As1 O6 107.5(6) . .
O25 As1 O6 106.5(6) . .
O32 As1 O6 105.9(6) . .
O43 As2 O50 109.6(6) . .
O43 As2 O56 110.1(6) . .
O50 As2 O56 110.1(6) . .
O43 As2 O39 109.1(5) . .
O50 As2 O39 108.8(6) . .
O56 As2 O39 109.1(5) . .
O45 Co1 O41 91.4(5) . .
O45 Co1 O55 96.1(5) . 3_776
O41 Co1 O55 92.4(5) . 3_776
O45 Co1 O36 93.4(5) . 3_776
O41 Co1 O36 174.2(5) . 3_776
O55 Co1 O36 90.4(5) 3_776 3_776
O45 Co1 O56 173.1(5) . 3_776
O41 Co1 O56 86.5(5) . 3_776
O55 Co1 O56 90.5(5) 3_776 3_776
O36 Co1 O56 88.4(5) 3_776 3_776
O45 Co1 O56 90.6(5) . .
O41 Co1 O56 90.0(5) . .
O55 Co1 O56 172.8(5) 3_776 .
O36 Co1 O56 86.7(5) 3_776 .
O56 Co1 O56 82.8(5) 3_776 .
O45 Co1 Na2 134.8(4) . 3_776
O41 Co1 Na2 43.4(4) . 3_776
O55 Co1 Na2 87.7(4) 3_776 3_776
O36 Co1 Na2 131.8(3) 3_776 3_776
O56 Co1 Na2 43.4(3) 3_776 3_776
O56 Co1 Na2 89.3(3) . 3_776
O57 Co2 O48 88.0(12) . .
O57 Co2 O52 89.5(10) . .
O48 Co2 O52 90.6(5) . .
O57 Co2 O56 177.6(10) . .
O48 Co2 O56 92.5(5) . .
O52 Co2 O56 92.8(5) . .
O57 Co2 O41 99.8(12) . 3_776
O48 Co2 O41 171.8(5) . 3_776
O52 Co2 O41 92.1(5) . 3_776
O56 Co2 O41 79.6(5) . 3_776
O57 Co2 O36 97.6(10) . 3_776
O48 Co2 O36 93.1(5) . 3_776
O52 Co2 O36 172.1(5) . 3_776
O56 Co2 O36 80.0(4) . 3_776
O41 Co2 O36 83.3(5) 3_776 3_776
W1 O2 W6 150.0(8) . .
W1 O3 W5 149.7(8) . .
W3 O4 W1 122.3(7) . .
W2 O5 W1 124.5(8) . .
As1 O6 W3 122.4(7) . .
As1 O6 W2 122.9(7) . .
W3 O6 W2 94.5(5) . .
As1 O6 W1 121.5(7) . .
W3 O6 W1 93.7(5) . .
W2 O6 W1 94.3(5) . .
W2 O7 Na8 104.4(7) . .
W2 O8 W8 150.0(7) . .
W2 O8 Na8 93.7(6) . .
W8 O8 Na8 97.6(6) . .
W2 O9 W7 149.6(8) . .
W3 O10 W2 121.5(7) . .
W3 O12 W9 149.6(8) . .
W3 O13 W4 151.2(8) . .
W4 O14 Na4 144.0(10) . .
W9 O15 W4 156.6(8) . .
W4 O16 W11 164.9(8) . .
W4 O17 W5 120.2(7) . .
As1 O18 W4 126.2(6) . .
As1 O18 W5 126.2(6) . .
W4 O18 W5 93.2(4) . .
W5 O20 W12 165.1(8) . .
W5 O21 W6 157.3(8) . .
W6 O23 W13 164.7(7) . .
W7 O24 W6 119.7(6) . .
As1 O25 W7 126.6(7) . .
As1 O25 W6 125.7(7) . .
W7 O25 W6 93.5(4) . .
W7 O26 W14 166.0(7) . .
W7 O27 Na1 109.5(6) . 3_766
W8 O28 W7 158.1(7) . .
W8 O29 Na3 156.2(9) . .
W8 O29 Na8 110.7(7) . .
Na3 O29 Na8 92.6(6) . .
W8 O30 W15 163.5(7) . .
W8 O31 W9 120.8(6) . .
As1 O32 W8 126.0(7) . .
As1 O32 W9 125.9(7) . .
W8 O32 W9 94.5(4) . .
W9 O33 Na4 105.5(7) . 3_676
W9 O34 W10 165.3(7) . .
W9 O34 Na4 95.2(5) . 3_676
W10 O34 Na4 89.3(5) . 3_676
W10 O35 Na6 133.7(10) . .
W10 O35 Na4 119.2(7) . 3_676
Na6 O35 Na4 105.5(8) . 3_676
W10 O36 Co1 138.8(7) . 3_776
W10 O36 Na2 122.1(6) . 3_776
Co1 O36 Na2 96.5(5) 3_776 3_776
W10 O36 Co2 122.1(6) . 3_776
Co1 O36 Co2 96.5(5) 3_776 3_776
Na2 O36 Co2 0.0 3_776 3_776
W11 O37 W10 149.6(7) . .
W10 O38 W15 118.5(6) . .
As2 O39 W15 123.5(6) . .
As2 O39 W10 122.4(6) . .
W15 O39 W10 94.6(4) . .
W11 O41 Co1 137.8(8) . .
W11 O41 Na2 120.9(6) . 3_776
Co1 O41 Na2 97.7(5) . 3_776
W11 O41 Co2 120.9(6) . 3_776
Co1 O41 Co2 97.7(5) . 3_776
Na2 O41 Co2 0.0 3_776 3_776
W11 O42 W12 119.1(6) . .
As2 O43 W12 122.7(6) . .
As2 O43 W11 123.7(6) . .
W12 O43 W11 93.4(4) . .
W12 O44 Na7 133.5(9) . .
W12 O44 Na5 127.6(8) . .
Na7 O44 Na5 94.8(7) . .
W12 O45 Co1 140.0(7) . .
W13 O46 W12 149.0(7) . .
W13 O48 Co2 135.1(8) . .
W13 O48 Na6 127.0(8) . 3_776
Co2 O48 Na6 92.9(7) . 3_776
W14 O49 W13 119.2(6) . .
As2 O50 W13 125.1(6) . .
As2 O50 W14 125.4(6) . .
W13 O50 W14 94.1(4) . .
W14 O51 Na1 120.5(7) . 3_766
W14 O52 Co2 134.3(7) . .
W15 O53 W14 147.5(7) . .
W15 O54 Na1 140.8(7) . .
W15 O55 Co1 140.3(7) . 3_776
As2 O56 Co1 122.2(6) . 3_776
As2 O56 Co1 121.2(6) . .
Co1 O56 Co1 97.2(4) 3_776 .
As2 O56 Co2 118.6(6) . .
Co1 O56 Co2 95.7(5) 3_776 .
Co1 O56 Co2 95.9(4) . .
O16W O57 Co2 167(5) . .
O16W O57 Na6 67(5) . 3_776
Co2 O57 Na6 101.0(14) . 3_776
O7W Na1 O1W 172.7(9) . .
O7W Na1 O54 89.9(8) . .
O1W Na1 O54 91.1(6) . .
O7W Na1 O2W 89.0(9) . .
O1W Na1 O2W 98.3(7) . .
O54 Na1 O2W 81.9(6) . .
O7W Na1 O27 87.2(8) . 3_766
O1W Na1 O27 94.2(6) . 3_766
O54 Na1 O27 161.0(6) . 3_766
O2W Na1 O27 79.2(6) . 3_766
O7W Na1 O51 93.8(8) . 3_766
O1W Na1 O51 79.0(6) . 3_766
O54 Na1 O51 85.9(5) . 3_766
O2W Na1 O51 167.5(6) . 3_766
O27 Na1 O51 113.0(5) 3_766 3_766
O7W Na1 Na5 44.9(7) . 3_776
O1W Na1 Na5 142.3(6) . 3_776
O54 Na1 Na5 90.4(5) . 3_776
O2W Na1 Na5 44.8(5) . 3_776
O27 Na1 Na5 74.3(5) 3_766 3_776
O51 Na1 Na5 138.6(5) 3_766 3_776
O7W Na1 W7 96.2(7) . 3_766
O1W Na1 W7 82.0(5) . 3_766
O54 Na1 W7 170.6(5) . 3_766
O2W Na1 W7 105.3(5) . 3_766
O27 Na1 W7 27.5(3) 3_766 3_766
O51 Na1 W7 86.5(4) 3_766 3_766
Na5 Na1 W7 99.0(3) 3_776 3_766
O29 Na3 O3W 84.0(7) . .
O29 Na3 O13W 87.9(11) . .
O3W Na3 O13W 171.7(12) . .
O29 Na3 O5W 88.6(9) . .
O3W Na3 O5W 97.1(9) . .
O13W Na3 O5W 84.2(13) . .
O29 Na3 O15W 173.4(11) . .
O3W Na3 O15W 94.8(9) . .
O13W Na3 O15W 93.5(13) . .
O5W Na3 O15W 85.2(11) . .
O29 Na3 O11W 92.0(8) . .
O3W Na3 O11W 84.1(9) . .
O13W Na3 O11W 94.7(12) . .
O5W Na3 O11W 178.7(10) . .
O15W Na3 O11W 94.3(10) . .
O29 Na3 Na9 93.4(8) . .
O3W Na3 Na9 137.9(9) . .
O13W Na3 Na9 44.0(12) . .
O5W Na3 Na9 40.8(9) . .
O15W Na3 Na9 83.2(9) . .
O11W Na3 Na9 138.0(9) . .
O29 Na3 Na8 48.5(5) . .
O3W Na3 Na8 77.7(6) . .
O13W Na3 Na8 95.7(12) . .
O5W Na3 Na8 136.9(8) . .
O15W Na3 Na8 137.6(9) . .
O11W Na3 Na8 43.7(6) . .
Na9 Na3 Na8 129.6(7) . .
O14 Na4 O21W 91.9(12) . .
O14 Na4 O35 169.2(8) . 3_676
O21W Na4 O35 89.5(12) . 3_676
O14 Na4 O10W 92.1(8) . .
O21W Na4 O10W 87.9(15) . .
O35 Na4 O10W 77.2(7) 3_676 .
O14 Na4 O6W 91.7(7) . .
O21W Na4 O6W 176.4(13) . .
O35 Na4 O6W 87.1(7) 3_676 .
O10W Na4 O6W 92.7(10) . .
O14 Na4 O33 75.8(6) . 3_676
O21W Na4 O33 91.3(14) . 3_676
O35 Na4 O33 114.9(6) 3_676 3_676
O10W Na4 O33 167.8(8) . 3_676
O6W Na4 O33 88.8(8) . 3_676
O14 Na4 O34 131.8(7) . 3_676
O21W Na4 O34 95.3(12) . 3_676
O35 Na4 O34 58.7(5) 3_676 3_676
O10W Na4 O34 135.7(7) . 3_676
O6W Na4 O34 81.8(7) . 3_676
O33 Na4 O34 56.4(4) 3_676 3_676
O14 Na4 W10 163.9(6) . 3_676
O21W Na4 W10 97.8(11) . 3_676
O35 Na4 W10 24.9(3) 3_676 3_676
O10W Na4 W10 101.0(7) . 3_676
O6W Na4 W10 78.6(6) . 3_676
O33 Na4 W10 91.1(4) 3_676 3_676
O34 Na4 W10 34.7(3) 3_676 3_676
O14 Na4 W9 101.8(6) . 3_676
O21W Na4 W9 98.6(13) . 3_676
O35 Na4 W9 88.5(4) 3_676 3_676
O10W Na4 W9 164.3(8) . 3_676
O6W Na4 W9 80.0(7) . 3_676
O33 Na4 W9 27.3(3) 3_676 3_676
O34 Na4 W9 29.9(3) 3_676 3_676
W10 Na4 W9 64.1(2) 3_676 3_676
O14 Na4 Na6 132.7(7) . 3_676
O21W Na4 Na6 85.4(14) . 3_676
O35 Na4 Na6 36.7(5) 3_676 3_676
O10W Na4 Na6 40.7(7) . 3_676
O6W Na4 Na6 92.7(9) . 3_676
O33 Na4 Na6 151.3(6) 3_676 3_676
O34 Na4 Na6 95.4(5) 3_676 3_676
W10 Na4 Na6 61.3(4) 3_676 3_676
W9 Na4 Na6 125.2(4) 3_676 3_676
O4W Na5 O26W 87.0(19) 2_755 .
O4W Na5 O2W 174.1(10) 2_755 3_776
O26W Na5 O2W 92.9(19) . 3_776
O4W Na5 O18W 93.4(13) 2_755 .
O26W Na5 O18W 168(2) . .
O2W Na5 O18W 85.5(12) 3_776 .
O4W Na5 O7W 100.3(10) 2_755 3_776
O26W Na5 O7W 102(2) . 3_776
O2W Na5 O7W 85.6(7) 3_776 3_776
O18W Na5 O7W 90.6(15) . 3_776
O4W Na5 O44 82.2(9) 2_755 .
O26W Na5 O44 85.3(19) . .
O2W Na5 O44 91.9(7) 3_776 .
O18W Na5 O44 82.5(14) . .
O7W Na5 O44 172.8(10) 3_776 .
O4W Na5 Na1 141.5(9) 2_755 3_776
O26W Na5 Na1 94.2(17) . 3_776
O2W Na5 Na1 44.4(5) 3_776 3_776
O18W Na5 Na1 93.2(13) . 3_776
O7W Na5 Na1 41.8(5) 3_776 3_776
O44 Na5 Na1 136.3(6) . 3_776
O4W Na5 Na7 40.4(8) 2_755 .
O26W Na5 Na7 83.7(17) . .
O2W Na5 Na7 133.6(7) 3_776 .
O18W Na5 Na7 88.5(13) . .
O7W Na5 Na7 140.5(7) 3_776 .
O44 Na5 Na7 41.8(5) . .
Na1 Na5 Na7 177.2(6) 3_776 .
O22W Na6 O35 95(2) . .
O22W Na6 O10W 140(3) . 3_676
O35 Na6 O10W 76.8(10) . 3_676
O22W Na6 O16W 134(2) . 3_776
O35 Na6 O16W 72.0(11) . 3_776
O10W Na6 O16W 81.0(13) 3_676 3_776
O22W Na6 O57 121(2) . 3_776
O35 Na6 O57 72.0(11) . 3_776
O10W Na6 O57 94.0(13) 3_676 3_776
O16W Na6 O57 13.3(8) 3_776 3_776
O22W Na6 O48 68.3(19) . 3_776
O35 Na6 O48 103.4(10) . 3_776
O10W Na6 O48 151.5(17) 3_676 3_776
O16W Na6 O48 72.2(12) 3_776 3_776
O57 Na6 O48 60.1(10) 3_776 3_776
O22W Na6 Na2 90(2) . 3_776
O35 Na6 Na2 73.3(8) . 3_776
O10W Na6 Na2 123.1(12) 3_676 3_776
O16W Na6 Na2 44.1(9) 3_776 3_776
O57 Na6 Na2 30.9(8) 3_776 3_776
O48 Na6 Na2 35.8(5) 3_776 3_776
O22W Na6 Na4 121(2) . 3_676
O35 Na6 Na4 37.8(5) . 3_676
O10W Na6 Na4 39.2(7) 3_676 3_676
O16W Na6 Na4 75.6(9) 3_776 3_676
O57 Na6 Na4 83.9(9) 3_776 3_676
O48 Na6 Na4 136.5(9) 3_776 3_676
Na2 Na6 Na4 101.2(6) 3_776 3_676
O14W Na7 O8W 88.6(12) . .
O14W Na7 O4W 95.2(11) . 2_755
O8W Na7 O4W 172.4(13) . 2_755
O14W Na7 O44 173.9(13) . .
O8W Na7 O44 94.1(9) . .
O4W Na7 O44 81.5(9) 2_755 .
O14W Na7 O24W 73.0(13) . .
O8W Na7 O24W 81.8(13) . .
O4W Na7 O24W 92.9(13) 2_755 .
O44 Na7 O24W 101.9(13) . .
O14W Na7 O23W 112.4(16) . .
O8W Na7 O23W 89.6(17) . .
O4W Na7 O23W 95.1(17) 2_755 .
O44 Na7 O23W 73.2(13) . .
O24W Na7 O23W 169.8(18) . .
O14W Na7 Na5 133.3(11) . .
O8W Na7 Na5 137.3(8) . .
O4W Na7 Na5 38.1(6) 2_755 .
O44 Na7 Na5 43.4(5) . .
O24W Na7 Na5 100.6(13) . .
O23W Na7 Na5 82.0(14) . .
O17W Na8 O9W 178.0(10) . .
O17W Na8 O19W 94.0(16) . .
O9W Na8 O19W 87.3(15) . .
O17W Na8 O11W 91.8(9) . .
O9W Na8 O11W 89.9(8) . .
O19W Na8 O11W 80.4(13) . .
O17W Na8 O7 89.4(8) . .
O9W Na8 O7 89.2(7) . .
O19W Na8 O7 85.7(12) . .
O11W Na8 O7 166.1(8) . .
O17W Na8 O29 98.2(9) . .
O9W Na8 O29 81.1(7) . .
O19W Na8 O29 156.6(15) . .
O11W Na8 O29 79.3(7) . .
O7 Na8 O29 114.3(6) . .
O17W Na8 O8 86.5(8) . .
O9W Na8 O8 91.6(6) . .
O19W Na8 O8 144.5(13) . .
O11W Na8 O8 135.2(8) . .
O7 Na8 O8 58.8(5) . .
O29 Na8 O8 56.8(5) . .
O17W Na8 W2 90.9(7) . .
O9W Na8 W2 87.2(6) . .
O19W Na8 W2 113.5(12) . .
O11W Na8 W2 165.6(7) . .
O7 Na8 W2 28.1(3) . .
O29 Na8 W2 86.3(4) . .
O8 Na8 W2 31.0(3) . .
O17W Na8 Na3 99.5(8) . .
O9W Na8 Na3 81.1(6) . .
O19W Na8 Na3 119.2(13) . .
O11W Na8 Na3 40.6(6) . .
O7 Na8 Na3 152.5(5) . .
O29 Na8 Na3 38.9(4) . .
O8 Na8 Na3 95.6(5) . .
W2 Na8 Na3 125.0(4) . .
O12W Na9 O5W 84.7(15) . .
O12W Na9 O13W 93.5(19) . .
O5W Na9 O13W 82.0(18) . .
O12W Na9 O28W 90(3) . .
O5W Na9 O28W 95(3) . .
O13W Na9 O28W 175(3) . .
O12W Na9 Na3 94.3(15) . .
O5W Na9 Na3 41.2(12) . .
O13W Na9 Na3 41.5(11) . .
O28W Na9 Na3 135(2) . .
Na1 O2W Na5 90.8(7) . 3_776
Na5 O4W Na7 101.4(10) 2_745 2_745
Na9 O5W Na3 98.1(16) . .
Na1 O7W Na5 93.3(9) . 3_776
Na4 O10W Na6 100.1(11) . 3_676
Na3 O11W Na8 95.7(8) . .
Na3 O13W Na9 94.5(15) . .
O57 O16W Na6 99(5) . 3_776

loop_
_geom_bond_atom_site_label_1
_geom_bond_atom_site_label_2
_geom_bond_distance
_geom_bond_site_symmetry_2
W1 O1 1.728(15) .
W1 O2 1.860(13) .
W1 O3 1.884(15) .
W1 O5 1.941(16) .
W1 O4 1.943(14) .
W1 O6 2.335(13) .
W2 O7 1.734(14) .
W2 O8 1.844(14) .
W2 O9 1.857(13) .
W2 O5 1.913(16) .
W2 O10 1.975(14) .
W2 O6 2.316(14) .
W2 Na8 3.569(12) .
W3 O11 1.729(14) .
W3 O12 1.864(14) .
W3 O13 1.891(14) .
W3 O10 1.922(15) .
W3 O4 1.928(15) .
W3 O6 2.314(13) .
W4 O14 1.715(13) .
W4 O16 1.804(12) .
W4 O17 1.923(13) .
W4 O15 1.925(13) .
W4 O13 1.973(14) .
W4 O18 2.304(12) .
W5 O19 1.730(14) .
W5 O20 1.805(13) .
W5 O21 1.889(15) .
W5 O17 1.950(12) .
W5 O3 1.998(14) .
W5 O18 2.319(12) .
W6 O22 1.725(13) .
W6 O23 1.796(13) .
W6 O21 1.915(15) .
W6 O24 1.949(14) .
W6 O2 1.997(13) .
W6 O25 2.315(12) .
W7 O27 1.727(14) .
W7 O26 1.811(12) .
W7 O28 1.901(12) .
W7 O24 1.929(13) .
W7 O9 2.003(13) .
W7 O25 2.291(13) .
W7 Na1 3.527(8) 3_766
W8 O29 1.729(15) .
W8 O30 1.802(13) .
W8 O28 1.889(12) .
W8 O31 1.945(12) .
W8 O8 2.022(13) .
W8 O32 2.302(13) .
W9 O33 1.724(13) .
W9 O34 1.814(12) .
W9 O15 1.876(13) .
W9 O31 1.945(13) .
W9 O12 1.994(13) .
W9 O32 2.306(12) .
W9 Na4 3.621(13) 3_676
W10 O35 1.732(12) .
W10 O36 1.772(12) .
W10 O37 1.922(12) .
W10 O38 1.927(13) .
W10 O34 2.043(12) .
W10 O39 2.296(11) .
W10 Na2 3.552(4) 3_776
W10 Na4 3.587(10) 3_676
W11 O40 1.724(13) .
W11 O41 1.811(13) .
W11 O37 1.910(12) .
W11 O42 1.920(12) .
W11 O16 2.049(12) .
W11 O43 2.316(12) .
W11 Na2 3.529(4) 3_776
W12 O44 1.717(12) .
W12 O45 1.782(12) .
W12 O46 1.917(12) .
W12 O42 1.968(12) .
W12 O20 2.069(12) .
W12 O43 2.290(11) .
W13 O47 1.714(14) .
W13 O48 1.751(14) .
W13 O46 1.905(12) .
W13 O49 1.959(13) .
W13 O23 2.116(13) .
W13 O50 2.296(11) .
W14 O51 1.715(13) .
W14 O52 1.763(13) .
W14 O53 1.932(12) .
W14 O49 1.939(13) .
W14 O26 2.083(12) .
W14 O50 2.298(11) .
W15 O54 1.720(13) .
W15 O55 1.775(12) .
W15 O53 1.897(12) .
W15 O38 1.974(12) .
W15 O30 2.092(13) .
W15 O39 2.264(12) .
As1 O18 1.659(13) .
As1 O25 1.659(12) .
As1 O32 1.661(12) .
As1 O6 1.722(12) .
As2 O43 1.679(12) .
As2 O50 1.687(11) .
As2 O56 1.700(11) .
As2 O39 1.702(12) .
Co1 O45 2.037(12) .
Co1 O41 2.052(13) .
Co1 O55 2.061(12) 3_776
Co1 O36 2.080(12) 3_776
Co1 O56 2.125(11) 3_776
Co1 O56 2.146(11) .
Co1 Na2 3.231(5) 3_776
Co2 O57 1.95(4) .
Co2 O48 2.189(15) .
Co2 O52 2.193(14) .
Co2 O56 2.233(13) .
Co2 O41 2.238(14) 3_776
Co2 O36 2.276(13) 3_776
O7 Na8 2.72(2) .
O8 Na8 2.938(19) .
O14 Na4 2.328(16) .
O27 Na1 2.554(16) 3_766
O29 Na3 2.353(18) .
O29 Na8 2.81(2) .
O33 Na4 2.76(2) 3_676
O34 Na4 2.974(17) 3_676
O35 Na6 2.35(3) .
O35 Na4 2.408(16) 3_676
O36 Co1 2.080(12) 3_776
O36 Na2 2.276(13) 3_776
O36 Co2 2.276(13) 3_776
O41 Na2 2.238(14) 3_776
O41 Co2 2.238(14) 3_776
O44 Na7 2.44(2) .
O44 Na5 2.52(2) .
O48 Na6 2.92(3) 3_776
O51 Na1 2.585(18) 3_766
O54 Na1 2.401(15) .
O55 Co1 2.061(12) 3_776
O56 Co1 2.125(11) 3_776
O57 O16W 0.66(4) .
O57 Na6 2.84(5) 3_776
Na1 O7W 2.33(2) .
Na1 O1W 2.361(19) .
Na1 O2W 2.45(2) .
Na1 O27 2.554(16) 3_766
Na1 O51 2.585(18) 3_766
Na1 Na5 3.497(16) 3_776
Na1 W7 3.527(8) 3_766
Na3 O3W 2.39(2) .
Na3 O13W 2.40(4) .
Na3 O5W 2.40(4) .
Na3 O15W 2.41(2) .
Na3 O11W 2.45(3) .
Na3 Na9 3.61(5) .
Na3 Na8 3.742(18) .
Na4 O21W 2.37(5) .
Na4 O35 2.408(16) 3_676
Na4 O10W 2.43(3) .
Na4 O6W 2.44(3) .
Na4 O33 2.76(2) 3_676
Na4 O34 2.974(17) 3_676
Na4 W10 3.587(10) 3_676
Na4 W9 3.622(13) 3_676
Na4 Na6 3.79(3) 3_676
Na5 O4W 2.30(3) 2_755
Na5 O26W 2.44(8) .
Na5 O2W 2.46(2) 3_776
Na5 O18W 2.46(6) .
Na5 O7W 2.47(3) 3_776
Na5 Na1 3.497(16) 3_776
Na5 Na7 3.65(2) .
Na6 O22W 2.25(7) .
Na6 O10W 2.51(3) 3_676
Na6 O16W 2.65(5) 3_776
Na6 O57 2.84(5) 3_776
Na6 O48 2.92(3) 3_776
Na6 Na2 3.74(3) 3_776
Na6 Na4 3.79(3) 3_676
Na7 O14W 2.29(3) .
Na7 O8W 2.38(3) .
Na7 O4W 2.42(4) 2_755
Na7 O24W 2.50(5) .
Na7 O23W 2.59(5) .
Na8 O17W 2.30(3) .
Na8 O9W 2.39(2) .
Na8 O19W 2.40(5) .
Na8 O11W 2.60(3) .
Na9 O12W 2.35(5) .
Na9 O5W 2.38(5) .
Na9 O13W 2.52(6) .
Na9 O28W 2.57(8) .
O2W Na5 2.46(2) 3_776
O4W Na5 2.30(3) 2_745
O4W Na7 2.42(4) 2_745
O7W Na5 2.47(3) 3_776
O10W Na6 2.51(3) 3_676
O16W Na6 2.65(5) 3_776
